data_7701345
loop_
_publ_author_name
'Kodrin, Ivan'
'Borovina, Mladen'
'\<Smital, Luka'
'Vald\'es-Mart\'inez, Jes\'us'
'Aaker\"oy, Christer B'
'\/Dakovi\'c, Marijana'

_publ_section_title
;
 Exploring and predicting intermolecular binding preferences in
 crystalline Cu(ii) coordination complexes.
;
_journal_name_full 'Dalton transactions (Cambridge, England : 2003)'
_journal_paper_doi 10.1039/c9dt03346g
_journal_year 2019
_chemical_formula_moiety 'C24 H18 Cu F12 N4 O6'
_chemical_formula_sum 'C24 H18 Cu F12 N4 O6'
_chemical_formula_weight 749.96
_space_group_crystal_system triclinic
_space_group_IT_number 2
_space_group_name_Hall '-P 1'
_space_group_name_H-M_alt 'P -1'
_symmetry_space_group_name_Hall '-P 1'
_symmetry_space_group_name_H-M 'P -1'
_atom_sites_solution_hydrogens mixed
_atom_sites_solution_primary dual
_audit_creation_date 2019-06-21
_audit_creation_method
;
Olex2 1.2
(compiled 2018.05.29 svn.r3508 for OlexSys, GUI svn.r5506)
;
_audit_update_record
;
2019-07-23 deposited with the CCDC.    2019-09-30 downloaded from the CCDC.
;
_cell_angle_alpha 117.344(6)
_cell_angle_beta 90.254(7)
_cell_angle_gamma 98.312(6)
_cell_formula_units_Z 1
_cell_length_a 6.7979(6)
_cell_length_b 10.8757(6)
_cell_length_c 11.5285(8)
_cell_measurement_reflns_used 1141
_cell_measurement_temperature 296
_cell_measurement_theta_max 24.1450
_cell_measurement_theta_min 3.8680
_cell_volume 746.70(10)
_computing_cell_refinement 'CrysAlisPro 1.171.39.46 (Rigaku OD, 2018)'
_computing_data_collection 'CrysAlisPro 1.171.39.46 (Rigaku OD, 2018)'
_computing_data_reduction 'CrysAlisPro 1.171.39.46 (Rigaku OD, 2018)'
_computing_molecular_graphics 'Olex2 (Dolomanov et al., 2009)'
_computing_publication_material 'Olex2 (Dolomanov et al., 2009)'
_computing_structure_refinement 'ShelXL (Sheldrick, 2015)'
_computing_structure_solution 'ShelXT (Sheldrick, 2015)'
_diffrn_ambient_temperature 296
_diffrn_detector_area_resol_mean 16.3426
_diffrn_measured_fraction_theta_full 0.997
_diffrn_measured_fraction_theta_max 0.997
_diffrn_measurement_device_type 'Xcalibur, Sapphire3'
_diffrn_measurement_method '\w scans'
_diffrn_radiation_type MoK\a
_diffrn_radiation_wavelength 0.71073
_diffrn_reflns_av_R_equivalents 0.0317
_diffrn_reflns_av_unetI/netI 0.0548
_diffrn_reflns_Laue_measured_fraction_full 0.997
_diffrn_reflns_Laue_measured_fraction_max 0.997
_diffrn_reflns_limit_h_max 6
_diffrn_reflns_limit_h_min -8
_diffrn_reflns_limit_k_max 12
_diffrn_reflns_limit_k_min -12
_diffrn_reflns_limit_l_max 13
_diffrn_reflns_limit_l_min -12
_diffrn_reflns_number 5527
_diffrn_reflns_point_group_measured_fraction_full 0.997
_diffrn_reflns_point_group_measured_fraction_max 0.997
_diffrn_reflns_theta_full 24.998
_diffrn_reflns_theta_max 24.998
_diffrn_reflns_theta_min 3.546
_diffrn_source 'Enhance (Mo) X-ray Source'
_exptl_absorpt_coefficient_mu 0.852
_exptl_absorpt_correction_T_max 1.00000
_exptl_absorpt_correction_T_min 0.64615
_exptl_absorpt_correction_type multi-scan
_exptl_absorpt_process_details
;
CrysAlisPro 1.171.39.46 (Rigaku Oxford Diffraction, 2018)
Empirical absorption correction using spherical harmonics,
 implemented in SCALE3 ABSPACK scaling algorithm.
;
_exptl_crystal_colour green
_exptl_crystal_colour_primary green
_exptl_crystal_density_diffrn 1.668
_exptl_crystal_description block
_exptl_crystal_F_000 375
_exptl_crystal_recrystallization_method 'Re-crystallisation from solvent: EtOH'
_exptl_crystal_size_max 0.55
_exptl_crystal_size_mid 0.5
_exptl_crystal_size_min 0.35
_refine_diff_density_max 0.219
_refine_diff_density_min -0.214
_refine_diff_density_rms 0.052
_refine_ls_extinction_method none
_refine_ls_goodness_of_fit_ref 1.028
_refine_ls_hydrogen_treatment mixed
_refine_ls_matrix_type full
_refine_ls_number_parameters 247
_refine_ls_number_reflns 2604
_refine_ls_number_restraints 58
_refine_ls_restrained_S_all 1.048
_refine_ls_R_factor_all 0.0681
_refine_ls_R_factor_gt 0.0467
_refine_ls_shift/su_max 0.000
_refine_ls_shift/su_mean 0.000
_refine_ls_structure_factor_coef Fsqd
_refine_ls_weighting_details 'w=1/[\s^2^(Fo^2^)+(0.0519P)^2^] where P=(Fo^2^+2Fc^2^)/3'
_refine_ls_weighting_scheme calc
_refine_ls_wR_factor_gt 0.0989
_refine_ls_wR_factor_ref 0.1078
_reflns_Friedel_coverage 0.000
_reflns_number_gt 2054
_reflns_number_total 2604
_reflns_threshold_expression 'I > 2\s(I)'
_cod_data_source_file c9dt03346g2.cif
_cod_data_source_block 4a
_cod_database_code 7701345
_shelx_shelxl_version_number 2018/3
_shelx_space_group_comment
;
The symmetry employed for this shelxl refinement is uniquely defined
by the following loop, which should always be used as a source of
symmetry information in preference to the above space-group names.
They are only intended as comments.
;
_shelx_estimated_absorpt_t_max 0.755
_shelx_estimated_absorpt_t_min 0.652
_olex2_refinement_description
;
1. Fixed Uiso
 At 1.2 times of:
  All C(H) groups
 At 1.5 times of:
  All C(H,H,H) groups
2. Restrained distances
 O3-H3
 0.81 with sigma of 0.01
 C5-F6A = C5-F4A = C5-F5A = C5-F5B = C5-F6B = C5-F4B
 1.32 with sigma of 0.01
 F6A-F4A \\sim F6A-F5A \\sim F4A-F5A \\sim F5B-F6B \\sim F5B-F4B \\sim F6B-F4B
 with sigma of 0.04
3. Rigid body (RIGU) restrains
 F4A, F5A, F6A, C5
 with sigma for 1-2 distances of 0.004 and sigma for 1-3 distances of 0.004
 F5B, F6B, F4B, C5
 with sigma for 1-2 distances of 0.004 and sigma for 1-3 distances of 0.004
4. Others
 Sof(F5B)=Sof(F6B)=Sof(F4B)=1-FVAR(1)
 Sof(F6A)=Sof(F4A)=Sof(F5A)=FVAR(1)
5.a Aromatic/amide H refined with riding coordinates:
 C6(H6), C7(H7), C9(H9), C10(H10), C3(H3A)
5.b Idealised Me refined as rotating group:
 C12(H12A,H12B,H12C)
;

loop_
_space_group_symop_operation_xyz
'x, y, z'
'-x, -y, -z'

loop_
_atom_site_label
_atom_site_type_symbol
_atom_site_fract_x
_atom_site_fract_y
_atom_site_fract_z
_atom_site_U_iso_or_equiv
_atom_site_adp_type
_atom_site_occupancy
_atom_site_site_symmetry_order
_atom_site_calc_flag
_atom_site_refinement_flags_posn
_atom_site_refinement_flags_adp
_atom_site_refinement_flags_occupancy
_atom_site_disorder_assembly
_atom_site_disorder_group
Cu1 Cu 0.500000 0.500000 0.500000 0.0457(2) Uani 1 2 d S T P . .
O1 O 0.3543(3) 0.6210(2) 0.6533(2) 0.0539(6) Uani 1 1 d . . . . .
O2 O 0.6649(3) 0.4552(2) 0.6439(2) 0.0572(6) Uani 1 1 d . . . . .
N1 N 0.2861(4) 0.3291(2) 0.4588(2) 0.0452(6) Uani 1 1 d . . . . .
F2 F 0.2795(5) 0.7956(3) 0.9850(2) 0.1166(10) Uani 1 1 d . . . . .
F1 F 0.0792(4) 0.7376(3) 0.8185(3) 0.1114(9) Uani 1 1 d . . . . .
F3 F 0.3372(5) 0.8885(2) 0.8580(3) 0.1150(10) Uani 1 1 d . . . . .
O3 O -0.4722(4) -0.1317(3) 0.3633(3) 0.0847(9) Uani 1 1 d D . . . .
N2 N -0.3247(4) -0.0118(3) 0.4120(3) 0.0624(8) Uani 1 1 d . . . . .
F6A F 0.8293(13) 0.5740(8) 0.9594(6) 0.098(3) Uani 0.644(16) 1 d D U . A 1
C2 C 0.3889(5) 0.6556(3) 0.7727(3) 0.0525(8) Uani 1 1 d . . . . .
C4 C 0.6428(5) 0.5120(3) 0.7625(3) 0.0521(8) Uani 1 1 d . . . . .
C6 C 0.1021(5) 0.3416(3) 0.4978(3) 0.0518(8) Uani 1 1 d . . . . .
H6 H 0.075702 0.431393 0.551582 0.062 Uiso 1 1 calc R . . . .
C11 C -0.1794(5) -0.0273(3) 0.3400(3) 0.0559(8) Uani 1 1 d . . . . .
C8 C -0.0170(5) 0.0951(3) 0.3837(3) 0.0473(7) Uani 1 1 d . . . . .
C7 C -0.0500(5) 0.2314(3) 0.4640(3) 0.0526(8) Uani 1 1 d . . . . .
H7 H -0.175035 0.247340 0.494407 0.063 Uiso 1 1 calc R . . . .
C9 C 0.1741(5) 0.0811(3) 0.3448(3) 0.0610(9) Uani 1 1 d . . . . .
H9 H 0.204361 -0.007527 0.291183 0.073 Uiso 1 1 calc R . . . .
C10 C 0.3194(5) 0.1973(3) 0.3850(3) 0.0587(9) Uani 1 1 d . . . . .
H10 H 0.447609 0.184034 0.359774 0.070 Uiso 1 1 calc R . . . .
C5 C 0.7699(6) 0.4698(4) 0.8443(3) 0.0701(10) Uani 1 1 d D U . . .
C3 C 0.5169(6) 0.6093(4) 0.8306(3) 0.0647(10) Uani 1 1 d . . . . .
H3A H 0.520373 0.644722 0.921079 0.078 Uiso 1 1 calc R . . . .
C1 C 0.2712(7) 0.7699(4) 0.8613(4) 0.0748(11) Uani 1 1 d . . . . .
F4A F 0.6785(17) 0.3710(10) 0.8644(11) 0.152(4) Uani 0.644(16) 1 d D U . A 1
F5A F 0.9409(15) 0.4357(16) 0.7915(7) 0.132(4) Uani 0.644(16) 1 d D U . A 1
C12 C -0.1691(7) -0.1594(4) 0.2163(4) 0.1026(16) Uani 1 1 d . . . . .
H12A H -0.132038 -0.228831 0.237780 0.154 Uiso 1 1 calc GR . . . .
H12B H -0.071569 -0.139934 0.164444 0.154 Uiso 1 1 calc GR . . . .
H12C H -0.297186 -0.193831 0.167630 0.154 Uiso 1 1 calc GR . . . .
H3 H -0.547(5) -0.100(4) 0.421(3) 0.103(17) Uiso 1 1 d D . . . .
F5B F 0.830(3) 0.3505(11) 0.7737(9) 0.090(4) Uani 0.356(16) 1 d D U . A 2
F6B F 0.910(3) 0.5637(17) 0.920(2) 0.151(9) Uani 0.356(16) 1 d D U . A 2
F4B F 0.655(3) 0.435(2) 0.921(2) 0.140(7) Uani 0.356(16) 1 d D U . A 2

loop_
_atom_site_aniso_label
_atom_site_aniso_U_11
_atom_site_aniso_U_22
_atom_site_aniso_U_33
_atom_site_aniso_U_23
_atom_site_aniso_U_13
_atom_site_aniso_U_12
Cu1 0.0475(4) 0.0497(3) 0.0371(3) 0.0167(2) 0.0084(2) 0.0119(2)
O1 0.0571(14) 0.0607(13) 0.0424(13) 0.0216(11) 0.0073(10) 0.0134(11)
O2 0.0629(15) 0.0642(13) 0.0430(13) 0.0212(11) 0.0094(11) 0.0195(11)
N1 0.0453(15) 0.0503(14) 0.0415(14) 0.0199(12) 0.0098(12) 0.0168(12)
F2 0.166(3) 0.140(2) 0.0544(14) 0.0349(14) 0.0428(15) 0.093(2)
F1 0.0830(19) 0.155(2) 0.108(2) 0.0594(18) 0.0370(16) 0.0579(17)
F3 0.161(3) 0.0695(15) 0.114(2) 0.0332(15) 0.0522(18) 0.0494(16)
O3 0.077(2) 0.0635(16) 0.093(2) 0.0233(15) 0.0225(18) -0.0057(15)
N2 0.0577(18) 0.0527(15) 0.0696(19) 0.0247(14) 0.0114(16) 0.0009(14)
F6A 0.114(5) 0.104(4) 0.055(3) 0.010(2) -0.026(3) 0.047(4)
C2 0.058(2) 0.0515(18) 0.0455(19) 0.0197(15) 0.0134(16) 0.0104(16)
C4 0.062(2) 0.0528(17) 0.0374(17) 0.0174(15) 0.0043(16) 0.0096(16)
C6 0.055(2) 0.0438(16) 0.0493(18) 0.0129(14) 0.0096(16) 0.0155(15)
C11 0.059(2) 0.0507(18) 0.059(2) 0.0250(16) 0.0111(17) 0.0142(16)
C8 0.0530(19) 0.0497(17) 0.0438(17) 0.0240(14) 0.0097(15) 0.0135(15)
C7 0.0498(19) 0.0537(18) 0.0540(19) 0.0227(15) 0.0153(16) 0.0161(16)
C9 0.061(2) 0.0449(17) 0.073(2) 0.0204(17) 0.0191(18) 0.0195(17)
C10 0.0486(19) 0.058(2) 0.071(2) 0.0278(18) 0.0198(17) 0.0220(17)
C5 0.085(3) 0.073(2) 0.052(2) 0.0247(18) 0.003(2) 0.027(2)
C3 0.082(3) 0.074(2) 0.0364(17) 0.0198(16) 0.0112(17) 0.027(2)
C1 0.088(3) 0.079(3) 0.059(2) 0.028(2) 0.021(2) 0.033(2)
F4A 0.193(9) 0.112(6) 0.176(8) 0.109(6) -0.086(6) -0.043(6)
F5A 0.133(6) 0.209(10) 0.092(4) 0.076(6) 0.031(4) 0.116(7)
C12 0.096(3) 0.061(2) 0.103(4) 0.000(2) 0.037(3) 0.008(2)
F5B 0.118(10) 0.092(6) 0.074(5) 0.041(4) 0.007(5) 0.055(6)
F6B 0.125(13) 0.116(10) 0.205(18) 0.083(9) -0.091(12) -0.026(9)
F4B 0.174(12) 0.196(15) 0.152(13) 0.145(12) 0.094(11) 0.105(11)

loop_
_atom_type_symbol
_atom_type_description
_atom_type_scat_dispersion_real
_atom_type_scat_dispersion_imag
_atom_type_scat_source
C C 0.0033 0.0016 'International Tables Vol C Tables 4.2.6.8 and 6.1.1.4'
H H 0.0000 0.0000 'International Tables Vol C Tables 4.2.6.8 and 6.1.1.4'
Cu Cu 0.3201 1.2651 'International Tables Vol C Tables 4.2.6.8 and 6.1.1.4'
F F 0.0171 0.0103 'International Tables Vol C Tables 4.2.6.8 and 6.1.1.4'
N N 0.0061 0.0033 'International Tables Vol C Tables 4.2.6.8 and 6.1.1.4'
O O 0.0106 0.0060 'International Tables Vol C Tables 4.2.6.8 and 6.1.1.4'

loop_
_geom_angle_atom_site_label_1
_geom_angle_atom_site_label_2
_geom_angle_atom_site_label_3
_geom_angle
_geom_angle_site_symmetry_1
_geom_angle_site_symmetry_3
O1 Cu1 O1 180.00(10) 2_666 .
O1 Cu1 O2 93.61(8) 2_666 .
O1 Cu1 O2 86.39(8) . .
O1 Cu1 O2 86.39(8) 2_666 2_666
O1 Cu1 O2 93.61(8) . 2_666
O1 Cu1 N1 89.59(9) 2_666 .
O1 Cu1 N1 90.41(9) 2_666 2_666
O1 Cu1 N1 89.59(9) . 2_666
O1 Cu1 N1 90.41(9) . .
O2 Cu1 O2 180.0 2_666 .
N1 Cu1 O2 90.13(9) 2_666 .
N1 Cu1 O2 89.87(9) 2_666 2_666
N1 Cu1 O2 90.13(9) . 2_666
N1 Cu1 O2 89.87(9) . .
N1 Cu1 N1 180.0 . 2_666
C2 O1 Cu1 128.0(2) . .
C4 O2 Cu1 122.8(2) . .
C6 N1 Cu1 122.2(2) . .
C6 N1 C10 115.8(3) . .
C10 N1 Cu1 121.9(2) . .
N2 O3 H3 97(3) . .
C11 N2 O3 112.5(3) . .
O1 C2 C3 129.5(3) . .
O1 C2 C1 112.1(3) . .
C3 C2 C1 118.4(3) . .
O2 C4 C5 115.1(3) . .
O2 C4 C3 128.3(3) . .
C3 C4 C5 116.7(3) . .
N1 C6 H6 117.8 . .
N1 C6 C7 124.4(3) . .
C7 C6 H6 117.8 . .
N2 C11 C8 116.2(3) . .
N2 C11 C12 123.4(3) . .
C8 C11 C12 120.4(3) . .
C7 C8 C11 121.7(3) . .
C9 C8 C11 122.1(3) . .
C9 C8 C7 116.2(3) . .
C6 C7 C8 119.8(3) . .
C6 C7 H7 120.1 . .
C8 C7 H7 120.1 . .
C8 C9 H9 119.8 . .
C10 C9 C8 120.4(3) . .
C10 C9 H9 119.8 . .
N1 C10 C9 123.4(3) . .
N1 C10 H10 118.3 . .
C9 C10 H10 118.3 . .
F6A C5 C4 112.0(5) . .
F6A C5 F5A 103.0(6) . .
F4A C5 F6A 106.0(6) . .
F4A C5 C4 113.6(5) . .
F4A C5 F5A 109.9(6) . .
F5A C5 C4 111.6(4) . .
F5B C5 C4 112.4(5) . .
F5B C5 F4B 99.5(7) . .
F6B C5 C4 116.0(10) . .
F6B C5 F5B 112.2(10) . .
F6B C5 F4B 105.6(11) . .
F4B C5 C4 109.6(9) . .
C2 C3 C4 124.5(3) . .
C2 C3 H3A 117.8 . .
C4 C3 H3A 117.8 . .
F2 C1 F1 107.1(4) . .
F2 C1 F3 108.0(3) . .
F2 C1 C2 114.5(3) . .
F1 C1 C2 111.5(3) . .
F3 C1 F1 105.4(4) . .
F3 C1 C2 109.9(3) . .
C11 C12 H12A 109.5 . .
C11 C12 H12B 109.5 . .
C11 C12 H12C 109.5 . .
H12A C12 H12B 109.5 . .
H12A C12 H12C 109.5 . .
H12B C12 H12C 109.5 . .

loop_
_geom_bond_atom_site_label_1
_geom_bond_atom_site_label_2
_geom_bond_distance
_geom_bond_site_symmetry_2
Cu1 O1 2.023(2) 2_666
Cu1 O1 2.023(2) .
Cu1 O2 2.266(2) .
Cu1 O2 2.266(2) 2_666
Cu1 N1 2.049(2) .
Cu1 N1 2.049(2) 2_666
O1 C2 1.260(4) .
O2 C4 1.235(3) .
N1 C6 1.335(4) .
N1 C10 1.344(4) .
F2 C1 1.320(4) .
F1 C1 1.331(5) .
F3 C1 1.321(5) .
O3 N2 1.402(4) .
O3 H3 0.817(10) .
N2 C11 1.273(4) .
F6A C5 1.300(6) .
C2 C3 1.373(5) .
C2 C1 1.535(5) .
C4 C5 1.533(5) .
C4 C3 1.404(4) .
C6 H6 0.9300 .
C6 C7 1.366(4) .
C11 C8 1.483(4) .
C11 C12 1.499(5) .
C8 C7 1.394(4) .
C8 C9 1.383(4) .
C7 H7 0.9300 .
C9 H9 0.9300 .
C9 C10 1.372(4) .
C10 H10 0.9300 .
C5 F4A 1.277(7) .
C5 F5A 1.335(6) .
C5 F5B 1.303(7) .
C5 F6B 1.268(9) .
C5 F4B 1.331(8) .
C3 H3A 0.9300 .
C12 H12A 0.9600 .
C12 H12B 0.9600 .
C12 H12C 0.9600 .

loop_
_geom_hbond_atom_site_label_D
_geom_hbond_atom_site_label_H
_geom_hbond_atom_site_label_A
_geom_hbond_distance_DH
_geom_hbond_distance_HA
_geom_hbond_distance_DA
_geom_hbond_angle_DHA
_geom_hbond_site_symmetry_A
_geom_hbond_publ_flag
O3 H3 N2 0.817(10) 2.026(14) 2.827(4) 167(4) 2_456 yes
